data_4506289
loop_
_publ_author_name
'Cai, Song-Liang'
'Zheng, Sheng-Run'
'Wen, Zhen-Zhen'
'Fan, Jun'
'Zhang, Wei-Guang'

_publ_section_title
;
 Construction of Ba(II) Coordination Polymers Based on Imidazole-Based
 Dicarboxylate Ligands: Structural Diversity Tuned by Alcohol Solvents
;
_journal_issue 7
_journal_name_full 'Crystal Growth &amp; Design'
_journal_page_first 3575
_journal_paper_doi 10.1021/cg3004068
_journal_volume 12
_journal_year 2012
_chemical_formula_moiety 'C12 H12 Ba N4 O11'
_chemical_formula_sum 'C12 H12 Ba N4 O11'
_chemical_formula_weight 525.60
_chemical_name_systematic
; 
 ? 
;
_space_group_IT_number 14
_symmetry_cell_setting monoclinic
_symmetry_space_group_name_Hall '-P 2ybc'
_symmetry_space_group_name_H-M 'P 1 21/c 1'
_atom_sites_solution_hydrogens geom
_atom_sites_solution_primary direct
_atom_sites_solution_secondary difmap
_audit_creation_method SHELXL-97
_cell_angle_alpha 90.00
_cell_angle_beta 123.152(5)
_cell_angle_gamma 90.00
_cell_formula_units_Z 4
_cell_length_a 8.0059(10)
_cell_length_b 17.198(2)
_cell_length_c 14.0101(14)
_cell_measurement_reflns_used 2816
_cell_measurement_temperature 298(2)
_cell_measurement_theta_max 25.16
_cell_measurement_theta_min 2.37
_cell_volume 1615.0(3)
_computing_cell_refinement 'Bruker SAINT'
_computing_data_collection 'Bruker APEX2'
_computing_data_reduction 'Bruker SAINT'
_computing_molecular_graphics 'Bruker SHELXTL'
_computing_publication_material 'Bruker SHELXTL'
_computing_structure_refinement 'SHELXL-97 (Sheldrick, 2008)'
_computing_structure_solution 'SHELXS-97 (Sheldrick, 2008)'
_diffrn_ambient_temperature 298(2)
_diffrn_measured_fraction_theta_full 0.997
_diffrn_measured_fraction_theta_max 0.997
_diffrn_radiation_monochromator graphite
_diffrn_radiation_source 'fine-focus sealed tube'
_diffrn_radiation_type MoK\a
_diffrn_radiation_wavelength 0.71073
_diffrn_reflns_av_R_equivalents 0.0314
_diffrn_reflns_av_sigmaI/netI 0.0376
_diffrn_reflns_limit_h_max 9
_diffrn_reflns_limit_h_min -9
_diffrn_reflns_limit_k_max 21
_diffrn_reflns_limit_k_min -15
_diffrn_reflns_limit_l_max 15
_diffrn_reflns_limit_l_min -17
_diffrn_reflns_number 8761
_diffrn_reflns_theta_full 26.00
_diffrn_reflns_theta_max 26.00
_diffrn_reflns_theta_min 2.10
_exptl_absorpt_coefficient_mu 2.534
_exptl_absorpt_correction_T_max 0.6182
_exptl_absorpt_correction_T_min 0.5169
_exptl_absorpt_correction_type multi-scan
_exptl_absorpt_process_details 'Higashi, T. (1995)'
_exptl_crystal_colour pink
_exptl_crystal_density_diffrn 2.162
_exptl_crystal_density_method 'not measured'
_exptl_crystal_description bolck
_exptl_crystal_F_000 1024
_exptl_crystal_size_max 0.30
_exptl_crystal_size_mid 0.25
_exptl_crystal_size_min 0.21
_refine_diff_density_max 1.879
_refine_diff_density_min -1.876
_refine_diff_density_rms 0.150
_refine_ls_extinction_method none
_refine_ls_goodness_of_fit_ref 1.068
_refine_ls_hydrogen_treatment constr
_refine_ls_matrix_type full
_refine_ls_number_parameters 253
_refine_ls_number_reflns 3159
_refine_ls_number_restraints 32
_refine_ls_restrained_S_all 1.140
_refine_ls_R_factor_all 0.0563
_refine_ls_R_factor_gt 0.0462
_refine_ls_shift/su_max 0.000
_refine_ls_shift/su_mean 0.000
_refine_ls_structure_factor_coef Fsqd
_refine_ls_weighting_details 'calc w=1/[\s^2^(Fo^2^)+(0.0789P)^2^+4.1487P] where P=(Fo^2^+2Fc^2^)/3'
_refine_ls_weighting_scheme calc
_refine_ls_wR_factor_gt 0.1295
_refine_ls_wR_factor_ref 0.1385
_reflns_number_gt 2569
_reflns_number_total 3159
_reflns_threshold_expression >2sigma(I)
_cod_data_source_file cg3004068_si_002.cif
_cod_data_source_block Ba2
_cod_depositor_comments
;
The following automatic conversions were performed:

'_symmetry_cell_setting' value 'Monoclinic' changed to 'monoclinic'
according to /home/saulius/struct/CIF-dictionaries/cif_core.dic
dictionary named 'cif_core.dic' version 2.4.1 from 2010-06-29.

Automatic conversion script
Id: cif_fix_values 1891 2012-01-12 08:04:46Z andrius 
;
_cod_original_sg_symbol_H-M P2(1)/c
_cod_database_code 4506289

loop_
_symmetry_equiv_pos_as_xyz
'x, y, z'
'-x, y+1/2, -z+1/2'
'-x, -y, -z'
'x, -y-1/2, z-1/2'

loop_
_atom_site_label
_atom_site_type_symbol
_atom_site_fract_x
_atom_site_fract_y
_atom_site_fract_z
_atom_site_U_iso_or_equiv
_atom_site_adp_type
_atom_site_occupancy
_atom_site_symmetry_multiplicity
_atom_site_calc_flag
_atom_site_refinement_flags
Ba1 Ba 0.68335(6) 0.57748(2) -0.08604(3) 0.03454(19) Uani 1 1 d .
O1 O 0.8409(7) 0.6053(3) 0.1388(4) 0.0403(11) Uani 1 1 d .
O2 O 1.1429(8) 0.5929(3) 0.2951(5) 0.0477(13) Uani 1 1 d .
O3 O 1.4140(7) 0.6784(3) 0.4354(4) 0.0472(13) Uani 1 1 d .
H3 H 1.3290 0.6509 0.3836 0.071 Uiso 1 1 d R
O4 O 1.4755(7) 0.8029(3) 0.4689(4) 0.0471(13) Uani 1 1 d .
O5 O 0.7737(8) 0.9518(3) 0.2538(5) 0.0495(13) Uani 1 1 d .
H5 H 0.8029 0.9979 0.2464 0.074 Uiso 1 1 d R
O6 O 0.8933(7) 0.4040(3) -0.0390(4) 0.0444(12) Uani 1 1 d .
O7 O 0.5765(8) 0.4245(3) -0.1746(5) 0.0459(13) Uani 1 1 d .
O8 O 0.2863(7) 0.3527(3) -0.3292(4) 0.0432(12) Uani 1 1 d .
H8 H 0.3841 0.3777 -0.2817 0.065 Uiso 1 1 d R
O9 O 0.2193(6) 0.2329(3) -0.3938(4) 0.0378(11) Uani 1 1 d .
O10 O 0.7577(16) 0.0387(6) -0.1377(10) 0.137(3) Uani 1 1 d U
H10 H 0.7740 -0.0108 -0.1286 0.206 Uiso 1 1 d R
O1W O 0.3307(11) 0.5344(4) -0.1137(9) 0.119(3) Uani 1 1 d U
H1WA H 0.2650 0.4921 -0.1328 0.179 Uiso 1 1 d R
H1WB H 0.2496 0.5713 -0.1281 0.179 Uiso 1 1 d R
N1 N 0.8414(7) 0.7632(3) 0.1738(4) 0.0297(11) Uani 1 1 d .
H1 H 0.7279 0.7483 0.1164 0.036 Uiso 1 1 d R
N2 N 1.0785(8) 0.8410(3) 0.3016(5) 0.0374(13) Uani 1 1 d .
N3 N 0.8294(7) 0.2402(3) -0.0740(4) 0.0305(12) Uani 1 1 d .
H3A H 0.9455 0.2485 -0.0137 0.037 Uiso 1 1 d R
N4 N 0.5725(7) 0.1761(3) -0.2134(5) 0.0317(12) Uani 1 1 d .
C1 C 0.9930(10) 0.6317(4) 0.2226(5) 0.0326(14) Uani 1 1 d .
C2 C 1.0015(9) 0.7172(4) 0.2418(6) 0.0312(14) Uani 1 1 d .
C3 C 1.1478(9) 0.7665(4) 0.3202(5) 0.0299(13) Uani 1 1 d .
C4 C 1.3595(10) 0.7501(4) 0.4152(6) 0.0373(16) Uani 1 1 d .
C5 C 0.8925(10) 0.8374(4) 0.2130(6) 0.0332(14) Uani 1 1 d .
C6 C 0.7575(12) 0.9051(4) 0.1644(7) 0.0478(19) Uani 1 1 d .
H6A H 0.7920 0.9361 0.1197 0.057 Uiso 1 1 calc R
H6B H 0.6210 0.8874 0.1143 0.057 Uiso 1 1 calc R
C7 C 0.7269(10) 0.3799(4) -0.1129(6) 0.0350(15) Uani 1 1 d .
C8 C 0.6911(9) 0.2960(4) -0.1393(6) 0.0301(13) Uani 1 1 d .
C9 C 0.5303(9) 0.2549(4) -0.2259(5) 0.0278(13) Uani 1 1 d .
C10 C 0.3333(9) 0.2817(4) -0.3231(5) 0.0311(14) Uani 1 1 d .
C11 C 0.7525(10) 0.1696(4) -0.1216(6) 0.0374(14) Uani 1 1 d U
C12 C 0.859(2) 0.0967(6) -0.0687(12) 0.094(3) Uani 1 1 d U
H12A H 0.9919 0.0987 -0.0552 0.113 Uiso 1 1 calc R
H12B H 0.8732 0.0893 0.0039 0.113 Uiso 1 1 calc R

loop_
_atom_site_aniso_label
_atom_site_aniso_U_11
_atom_site_aniso_U_22
_atom_site_aniso_U_33
_atom_site_aniso_U_23
_atom_site_aniso_U_13
_atom_site_aniso_U_12
Ba1 0.0300(3) 0.0279(3) 0.0351(3) -0.00263(15) 0.0110(2) -0.00238(15)
O1 0.041(3) 0.026(2) 0.045(3) -0.005(2) 0.018(2) -0.005(2)
O2 0.047(3) 0.032(3) 0.048(3) 0.004(2) 0.015(3) 0.013(2)
O3 0.034(3) 0.048(3) 0.038(3) 0.005(2) 0.005(2) 0.007(2)
O4 0.032(3) 0.050(3) 0.045(3) -0.008(2) 0.012(2) -0.006(2)
O5 0.070(4) 0.025(2) 0.065(4) -0.003(2) 0.044(3) 0.001(2)
O6 0.034(3) 0.043(3) 0.041(3) -0.007(2) 0.011(2) -0.015(2)
O7 0.041(3) 0.026(3) 0.058(3) -0.006(2) 0.020(3) -0.002(2)
O8 0.025(2) 0.034(3) 0.048(3) -0.002(2) 0.006(2) 0.005(2)
O9 0.023(2) 0.038(3) 0.032(2) -0.005(2) 0.002(2) -0.001(2)
O10 0.134(5) 0.083(4) 0.136(5) -0.008(4) 0.036(4) 0.009(4)
O1W 0.058(4) 0.053(4) 0.223(8) 0.003(5) 0.063(5) 0.001(3)
N1 0.018(2) 0.029(3) 0.031(3) 0.002(2) 0.006(2) 0.001(2)
N2 0.032(3) 0.028(3) 0.050(3) -0.009(2) 0.021(3) -0.005(2)
N3 0.018(2) 0.032(3) 0.026(3) -0.004(2) 0.002(2) -0.002(2)
N4 0.020(2) 0.029(3) 0.031(3) -0.001(2) 0.004(2) -0.001(2)
C1 0.032(3) 0.029(3) 0.034(4) 0.004(3) 0.016(3) -0.001(3)
C2 0.024(3) 0.034(3) 0.032(3) 0.005(3) 0.013(3) 0.005(3)
C3 0.027(3) 0.027(3) 0.033(3) 0.001(3) 0.014(3) -0.003(3)
C4 0.028(3) 0.051(4) 0.027(3) 0.001(3) 0.011(3) -0.001(3)
C5 0.032(3) 0.032(3) 0.034(3) 0.001(3) 0.018(3) 0.002(3)
C6 0.042(4) 0.040(4) 0.053(5) -0.001(3) 0.021(4) 0.007(3)
C7 0.033(4) 0.035(4) 0.038(4) -0.001(3) 0.020(3) -0.002(3)
C8 0.022(3) 0.032(3) 0.036(3) 0.001(3) 0.015(3) -0.001(2)
C9 0.020(3) 0.029(3) 0.030(3) 0.000(2) 0.011(3) -0.001(2)
C10 0.023(3) 0.032(3) 0.031(3) 0.002(3) 0.011(3) 0.001(3)
C11 0.030(3) 0.047(4) 0.030(3) -0.007(3) 0.013(3) -0.014(3)
C12 0.107(5) 0.057(4) 0.112(5) 0.007(3) 0.056(4) 0.021(4)

loop_
_atom_type_symbol
_atom_type_description
_atom_type_scat_dispersion_real
_atom_type_scat_dispersion_imag
_atom_type_scat_source
C C 0.0033 0.0016 'International Tables Vol C Tables 4.2.6.8 and 6.1.1.4'
H H 0.0000 0.0000 'International Tables Vol C Tables 4.2.6.8 and 6.1.1.4'
Ba Ba -0.3244 2.2819 'International Tables Vol C Tables 4.2.6.8 and 6.1.1.4'
N N 0.0061 0.0033 'International Tables Vol C Tables 4.2.6.8 and 6.1.1.4'
O O 0.0106 0.0060 'International Tables Vol C Tables 4.2.6.8 and 6.1.1.4'

loop_
_geom_angle_atom_site_label_1
_geom_angle_atom_site_label_2
_geom_angle_atom_site_label_3
_geom_angle
_geom_angle_site_symmetry_1
_geom_angle_site_symmetry_3
O1 Ba1 O1W 90.1(3) . .
O1 Ba1 O5 144.46(16) . 4_575
O1W Ba1 O5 123.1(3) . 4_575
O1 Ba1 O7 120.55(16) . .
O1W Ba1 O7 69.2(2) . .
O5 Ba1 O7 67.95(16) 4_575 .
O1 Ba1 O9 88.33(14) . 2_654
O1W Ba1 O9 123.99(18) . 2_654
O5 Ba1 O9 83.24(14) 4_575 2_654
O7 Ba1 O9 149.69(16) . 2_654
O1 Ba1 O6 68.10(15) . 3_765
O1W Ba1 O6 154.7(3) . 3_765
O5 Ba1 O6 76.58(16) 4_575 3_765
O7 Ba1 O6 110.17(15) . 3_765
O9 Ba1 O6 70.02(13) 2_654 3_765
O1 Ba1 N4 130.06(15) . 2_654
O1W Ba1 N4 84.0(2) . 2_654
O5 Ba1 N4 71.55(15) 4_575 2_654
O7 Ba1 N4 103.35(15) . 2_654
O9 Ba1 N4 56.55(13) 2_654 2_654
O6 Ba1 N4 119.59(15) 3_765 2_654
O1 Ba1 O4 63.44(14) . 4_475
O1W Ba1 O4 63.1(2) . 4_475
O5 Ba1 O4 139.83(15) 4_575 4_475
O7 Ba1 O4 132.23(15) . 4_475
O9 Ba1 O4 66.49(14) 2_654 4_475
O6 Ba1 O4 113.88(15) 3_765 4_475
N4 Ba1 O4 69.86(15) 2_654 4_475
O1 Ba1 O6 93.72(14) . .
O1W Ba1 O6 99.00(18) . .
O5 Ba1 O6 70.52(14) 4_575 .
O7 Ba1 O6 41.32(14) . .
O9 Ba1 O6 136.97(13) 2_654 .
O6 Ba1 O6 71.06(15) 3_765 .
N4 Ba1 O6 136.21(14) 2_654 .
O4 Ba1 O6 149.32(14) 4_475 .
C1 O1 Ba1 139.7(4) . .
C4 O3 H3 109.9 . .
C4 O4 Ba1 134.0(5) . 4_676
C6 O5 Ba1 132.2(5) . 4_576
C6 O5 H5 108.4 . .
Ba1 O5 H5 118.9 4_576 .
C7 O6 Ba1 158.4(5) . 3_765
C7 O6 Ba1 86.5(4) . .
Ba1 O6 Ba1 108.94(15) 3_765 .
C7 O7 Ba1 108.3(4) . .
C10 O8 H8 109.6 . .
C10 O9 Ba1 126.6(4) . 2_644
C12 O10 H10 131.2 . .
Ba1 O1W H1WA 133.6 . .
Ba1 O1W H1WB 115.2 . .
H1WA O1W H1WB 107.7 . .
C5 N1 C2 107.7(5) . .
C5 N1 H1 126.1 . .
C2 N1 H1 126.3 . .
C5 N2 C3 105.5(5) . .
C11 N3 C8 108.3(5) . .
C11 N3 H3A 125.9 . .
C8 N3 H3A 125.8 . .
C11 N4 C9 105.5(5) . .
C11 N4 Ba1 134.9(4) . 2_644
C9 N4 Ba1 116.7(4) . 2_644
O1 C1 O2 125.9(6) . .
O1 C1 C2 117.5(6) . .
O2 C1 C2 116.6(6) . .
N1 C2 C3 105.4(6) . .
N1 C2 C1 121.1(6) . .
C3 C2 C1 133.5(6) . .
N2 C3 C2 110.3(6) . .
N2 C3 C4 119.4(6) . .
C2 C3 C4 130.3(6) . .
O4 C4 O3 121.7(6) . .
O4 C4 C3 121.0(7) . .
O3 C4 C3 117.2(6) . .
N2 C5 N1 111.1(6) . .
N2 C5 C6 124.1(6) . .
N1 C5 C6 124.8(6) . .
O5 C6 C5 110.1(6) . .
O5 C6 H6A 109.6 . .
C5 C6 H6A 109.6 . .
O5 C6 H6B 109.6 . .
C5 C6 H6B 109.6 . .
H6A C6 H6B 108.1 . .
O6 C7 O7 123.4(6) . .
O6 C7 C8 120.9(6) . .
O7 C7 C8 115.7(6) . .
N3 C8 C9 104.5(5) . .
N3 C8 C7 122.8(6) . .
C9 C8 C7 132.7(6) . .
N4 C9 C8 110.1(5) . .
N4 C9 C10 118.9(5) . .
C8 C9 C10 131.0(6) . .
O9 C10 O8 122.6(6) . .
O9 C10 C9 118.1(6) . .
O8 C10 C9 119.3(6) . .
N4 C11 N3 111.5(6) . .
N4 C11 C12 126.3(8) . .
N3 C11 C12 122.1(7) . .
O10 C12 C11 108.7(11) . .
O10 C12 H12A 110.0 . .
C11 C12 H12A 110.0 . .
O10 C12 H12B 110.0 . .
C11 C12 H12B 110.0 . .
H12A C12 H12B 108.3 . .

loop_
_geom_bond_atom_site_label_1
_geom_bond_atom_site_label_2
_geom_bond_distance
_geom_bond_site_symmetry_2
Ba1 O1 2.720(5) .
Ba1 O1W 2.734(7) .
Ba1 O5 2.754(5) 4_575
Ba1 O7 2.833(4) .
Ba1 O9 2.841(5) 2_654
Ba1 O6 2.857(5) 3_765
Ba1 N4 2.944(5) 2_654
Ba1 O4 2.999(5) 4_475
Ba1 O6 3.309(6) .
O1 C1 1.226(8) .
O2 C1 1.258(8) .
O3 C4 1.287(9) .
O3 H3 0.8199 .
O4 C4 1.220(8) .
O4 Ba1 2.999(5) 4_676
O5 C6 1.433(9) .
O5 Ba1 2.754(5) 4_576
O5 H5 0.8500 .
O6 C7 1.229(8) .
O6 Ba1 2.857(5) 3_765
O7 C7 1.284(8) .
O8 C10 1.266(8) .
O8 H8 0.8199 .
O9 C10 1.237(8) .
O9 Ba1 2.841(5) 2_644
O10 C12 1.316(15) .
O10 H10 0.8606 .
O1W H1WA 0.8498 .
O1W H1WB 0.8500 .
N1 C5 1.360(8) .
N1 C2 1.357(8) .
N1 H1 0.8601 .
N2 C5 1.319(9) .
N2 C3 1.363(8) .
N3 C11 1.359(8) .
N3 C8 1.370(8) .
N3 H3A 0.8601 .
N4 C11 1.310(8) .
N4 C9 1.384(8) .
N4 Ba1 2.944(5) 2_644
C1 C2 1.489(9) .
C2 C3 1.375(9) .
C3 C4 1.502(9) .
C5 C6 1.478(9) .
C6 H6A 0.9700 .
C6 H6B 0.9700 .
C7 C8 1.477(9) .
C8 C9 1.387(8) .
C9 C10 1.485(8) .
C11 C12 1.470(13) .
C12 H12A 0.9700 .
C12 H12B 0.9700 .

loop_
_geom_torsion_atom_site_label_1
_geom_torsion_atom_site_label_2
_geom_torsion_atom_site_label_3
_geom_torsion_atom_site_label_4
_geom_torsion
_geom_torsion_site_symmetry_1
_geom_torsion_site_symmetry_4
O1W Ba1 O1 C1 -174.3(7) . .
O5 Ba1 O1 C1 25.6(8) 4_575 .
O7 Ba1 O1 C1 120.0(7) . .
O9 Ba1 O1 C1 -50.3(7) 2_654 .
O6 Ba1 O1 C1 18.8(6) 3_765 .
N4 Ba1 O1 C1 -92.1(7) 2_654 .
O4 Ba1 O1 C1 -114.7(7) 4_475 .
O6 Ba1 O1 C1 86.7(7) . .
O1 Ba1 O6 C7 130.1(4) . .
O1W Ba1 O6 C7 39.5(5) . .
O5 Ba1 O6 C7 -82.5(4) 4_575 .
O7 Ba1 O6 C7 -4.1(4) . .
O9 Ba1 O6 C7 -138.3(4) 2_654 .
O6 Ba1 O6 C7 -164.6(5) 3_765 .
N4 Ba1 O6 C7 -51.2(5) 2_654 .
O4 Ba1 O6 C7 90.4(5) 4_475 .
O1 Ba1 O6 Ba1 -65.33(18) . 3_765
O1W Ba1 O6 Ba1 -156.0(3) . 3_765
O5 Ba1 O6 Ba1 82.02(19) 4_575 3_765
O7 Ba1 O6 Ba1 160.4(3) . 3_765
O9 Ba1 O6 Ba1 26.2(3) 2_654 3_765
O6 Ba1 O6 Ba1 0.0 3_765 3_765
N4 Ba1 O6 Ba1 113.4(2) 2_654 3_765
O4 Ba1 O6 Ba1 -105.1(3) 4_475 3_765
O1 Ba1 O7 C7 -52.0(5) . .
O1W Ba1 O7 C7 -129.1(5) . .
O5 Ba1 O7 C7 89.3(5) 4_575 .
O9 Ba1 O7 C7 108.5(5) 2_654 .
O6 Ba1 O7 C7 23.8(5) 3_765 .
N4 Ba1 O7 C7 152.7(4) 2_654 .
O4 Ba1 O7 C7 -132.5(4) 4_475 .
O6 Ba1 O7 C7 4.1(4) . .
Ba1 O1 C1 O2 -93.0(9) . .
Ba1 O1 C1 C2 87.8(8) . .
C5 N1 C2 C3 -1.0(7) . .
C5 N1 C2 C1 179.0(6) . .
O1 C1 C2 N1 4.7(10) . .
O2 C1 C2 N1 -174.5(6) . .
O1 C1 C2 C3 -175.4(7) . .
O2 C1 C2 C3 5.4(11) . .
C5 N2 C3 C2 -0.1(7) . .
C5 N2 C3 C4 178.9(6) . .
N1 C2 C3 N2 0.6(7) . .
C1 C2 C3 N2 -179.3(7) . .
N1 C2 C3 C4 -178.2(6) . .
C1 C2 C3 C4 1.9(12) . .
Ba1 O4 C4 O3 107.1(7) 4_676 .
Ba1 O4 C4 C3 -71.2(8) 4_676 .
N2 C3 C4 O4 -7.0(10) . .
C2 C3 C4 O4 171.8(7) . .
N2 C3 C4 O3 174.8(6) . .
C2 C3 C4 O3 -6.5(10) . .
C3 N2 C5 N1 -0.6(8) . .
C3 N2 C5 C6 178.6(7) . .
C2 N1 C5 N2 1.0(7) . .
C2 N1 C5 C6 -178.2(7) . .
Ba1 O5 C6 C5 -64.5(8) 4_576 .
N2 C5 C6 O5 -44.1(10) . .
N1 C5 C6 O5 135.0(7) . .
Ba1 O6 C7 O7 -129.6(11) 3_765 .
Ba1 O6 C7 O7 7.2(7) . .
Ba1 O6 C7 C8 47.7(16) 3_765 .
Ba1 O6 C7 C8 -175.5(6) . .
Ba1 O7 C7 O6 -8.8(8) . .
Ba1 O7 C7 C8 173.7(4) . .
C11 N3 C8 C9 0.6(7) . .
C11 N3 C8 C7 -179.1(6) . .
O6 C7 C8 N3 9.4(10) . .
O7 C7 C8 N3 -173.1(6) . .
O6 C7 C8 C9 -170.2(7) . .
O7 C7 C8 C9 7.3(11) . .
C11 N4 C9 C8 0.5(7) . .
Ba1 N4 C9 C8 -163.2(4) 2_644 .
C11 N4 C9 C10 -179.4(6) . .
Ba1 N4 C9 C10 16.9(7) 2_644 .
N3 C8 C9 N4 -0.7(7) . .
C7 C8 C9 N4 179.0(7) . .
N3 C8 C9 C10 179.2(6) . .
C7 C8 C9 C10 -1.1(12) . .
Ba1 O9 C10 O8 170.1(5) 2_644 .
Ba1 O9 C10 C9 -11.6(8) 2_644 .
N4 C9 C10 O9 -4.9(9) . .
C8 C9 C10 O9 175.2(6) . .
N4 C9 C10 O8 173.5(6) . .
C8 C9 C10 O8 -6.4(10) . .
C9 N4 C11 N3 -0.1(7) . .
Ba1 N4 C11 N3 159.1(4) 2_644 .
C9 N4 C11 C12 176.0(9) . .
Ba1 N4 C11 C12 -24.8(12) 2_644 .
C8 N3 C11 N4 -0.3(7) . .
C8 N3 C11 C12 -176.6(8) . .
N4 C11 C12 O10 9.4(16) . .
N3 C11 C12 O10 -174.9(9) . .
